data_2001552
loop_
_publ_author_name
'Burns, J. H.'
'Hagaman, E. W.'

_publ_section_title
;
 Three monofluorinated small molecules:
 <i>ortho</i>-fluorophenylglycine, methyl 4-(fluorocarbonyl)benzoate
 and 16\a-fluoro-\a-estradiol 3-methyl ether
;
_journal_issue 7
_journal_name_full 'Acta Crystallographica Section C'
_journal_page_first 1393
_journal_page_last 1396
_journal_paper_doi 10.1107/S0108270193000605
_journal_volume 49
_journal_year 1993
_chemical_formula_sum 'C9 H7 F O3'
_chemical_formula_weight 182.15
_symmetry_cell_setting monoclinic
_symmetry_space_group_name_Hall '-P 2ybc'
_symmetry_space_group_name_H-M 'P 1 21/c 1'
_atom_type_scat_source 'IntTabIV Table 2.2A'
_cell_angle_alpha 90.
_cell_angle_beta 116.51(2)
_cell_angle_gamma 90.
_cell_formula_units_Z 4
_cell_length_a 7.394(4)
_cell_length_b 17.363(4)
_cell_length_c 7.288(3)
_cell_measurement_reflns_used 20
_cell_measurement_temperature 297
_cell_measurement_theta_max 13.2
_cell_measurement_theta_min 7.1
_cell_volume 837.3(6)
_diffrn_measurement_device CAD-4
_diffrn_measurement_method
;\w-2\q scans, \w-scan width (0.6 + 0.35tan\q)\%,
background scanned at each end for 1/4 scan width
;
_diffrn_radiation_type MoK\a
_diffrn_radiation_wavelength 0.71069
_diffrn_reflns_av_R_equivalents 0.02
_diffrn_reflns_limit_h_max 8
_diffrn_reflns_limit_h_min 0
_diffrn_reflns_limit_k_max 18
_diffrn_reflns_limit_k_min 0
_diffrn_reflns_limit_l_max 7
_diffrn_reflns_limit_l_min -8
_diffrn_reflns_number 1300
_diffrn_reflns_theta_max 23
_diffrn_standards_decay_% -3.5
_diffrn_standards_interval_time 168
_diffrn_standards_number 3
_exptl_absorpt_coefficient_mu .116
_exptl_absorpt_correction_T_max 0.99
_exptl_absorpt_correction_T_min 0.957
_exptl_absorpt_correction_type empirical
_exptl_crystal_colour Colorless
_exptl_crystal_density_diffrn 1.445
_exptl_crystal_density_meas 1.49
_exptl_crystal_density_method flotation
_exptl_crystal_description Platelet
_exptl_crystal_size_max 0.37
_exptl_crystal_size_mid 0.22
_exptl_crystal_size_min 0.06
_refine_diff_density_max 0.16
_refine_diff_density_min -0.20
_refine_ls_extinction_coef no
_refine_ls_extinction_method no
_refine_ls_goodness_of_fit_obs 1.35
_refine_ls_hydrogen_treatment refxyz
_refine_ls_number_parameters 139
_refine_ls_number_reflns 518
_refine_ls_R_factor_obs 0.050
_refine_ls_shift/esd_max 0.04
_refine_ls_structure_factor_coef F
_refine_ls_weighting_details w=4F~o~^2^/{[\s(I)]^2^+(0.05F~o~^2^)^2^}
_refine_ls_weighting_scheme calc
_refine_ls_wR_factor_obs 0.050
_reflns_number_observed 518
_reflns_number_total 1160
_reflns_observed_criterion I>\s(I)
_cod_data_source_file hh1019.cif
_cod_data_source_block hh1019b_structure_2_of_3
_cod_depositor_comments
;
The following automatic conversions were performed:

'_refine_ls_weighting_scheme' value
'w=4F~o~^2^/{[\s(I)]^2^+(0.05F~o~^2^)^2^}' was changed to 'calc'. New
tag '_refine_ls_weighting_details' was created. The value of the new
tag was set to 'w=4F~o~^2^/{[\s(I)]^2^+(0.05F~o~^2^)^2^}'.

Automatic conversion script
Id: cif_fix_values 3143 2015-03-26 13:38:13Z robertas 
;
_cod_original_cell_volume 837.2
_cod_original_formula_sum 'C9 H7 F1 O3'
_cod_database_code 2001552

loop_
_atom_site_label
_atom_site_fract_x
_atom_site_fract_y
_atom_site_fract_z
_atom_site_U_iso_or_equiv
F .8531(4) .1368(2) .4852(4) .113(2)
O1 .6936(4) -.0952(2) -.4104(4) .078(2)
O2 .6641(4) -.1682(2) -.1742(4) .076(2)
O3 .8443(5) .2177(2) .2549(4) .090(2)
C1 .7270(5) -.0369(2) -.0998(6) .047(3)
C2 .7391(5) .0373(3) -.1643(6) .056(3)
C3 .7750(5) .0981(3) -.0311(6) .057(3)
C4 .7953(5) .0851(2) .1655(5) .047(2)
C5 .7805(5) .0111(2) .2280(6) .052(2)
C6 .7468(5) -.0494(2) .0978(6) .052(2)
C7 .6937(6) -.1013(3) -.2452(6) .056(2)
C8 .6393(7) -.2355(3) -.3027(7) .096(3)
C9 .8330(6) .1509(3) .3026(6) .072(3)
H1 .733(5) .045(2) -.301(5) .056
H2 .787(5) .151(2) -.079(6) .057
H3 .811(5) .004(2) .376(6) .051
H4 .739(5) -.103(2) .138(5) .051
H5 .618(6) -.277(3) -.230(6) .096
H6 .531(6) -.223(3) -.443(6) .096
H7 .772(6) -.244(3) -.317(6) .096

loop_
_geom_angle_atom_site_label_1
_geom_angle_atom_site_label_2
_geom_angle_atom_site_label_3
_geom_angle
_geom_angle_publ_flag
C7 O2 C8 116.5(4) yes
C2 C1 C6 119.9(4) yes
C2 C1 C7 118.3(4) yes
C6 C1 C7 121.8(4) yes
C1 C2 C3 119.7(4) yes
C2 C3 C4 120.0(4) yes
C3 C4 C5 120.1(4) yes
C3 C4 C9 118.6(4) yes
C5 C4 C9 121.3(4) yes
C4 C5 C6 120.2(4) yes
C1 C6 C5 120.1(4) yes
O1 C7 O2 122.5(4) yes
O1 C7 C1 124.9(4) yes
O2 C7 C1 112.6(4) yes
F C9 O3 118.7(4) yes
F C9 C4 117.1(4) yes
O3 C9 C4 124.2(4) yes

loop_
_geom_bond_atom_site_label_1
_geom_bond_atom_site_label_2
_geom_bond_distance
_geom_bond_publ_flag
F C9 1.294(6) yes
O1 C7 1.208(6) yes
O3 C9 1.225(6) yes
O2 C7 1.328(5) yes
O2 C8 1.458(6) yes
C1 C2 1.388(6) yes
C1 C6 1.398(6) yes
C1 C7 1.483(6) yes
C2 C3 1.378(6) yes
C3 C4 1.391(6) yes
C4 C5 1.383(6) yes
C4 C9 1.460(6) yes
C5 C6 1.362(6) yes
